data_2208546
loop_
_publ_author_name
'Vega, Daniel R.'
'Mufato, Jorge D.'
'Aguirre, Jose M.'
'Alesso, Elba N.'
'Lanta\~no, B.'

_publ_section_title
;
 <i>trans</i>-2-Benzoyl-1-phenylindan
;
_journal_coeditor_code CF2019
_journal_issue 4
_journal_name_full 'Acta Crystallographica Section E'
_journal_page_first o1618
_journal_page_last o1620
_journal_paper_doi 10.1107/S1600536806010762
_journal_volume 62
_journal_year 2006
_chemical_formula_moiety 'C22 H18 O'
_chemical_formula_sum 'C22 H18 O'
_chemical_formula_weight 298.36
_space_group_IT_number 14
_symmetry_cell_setting monoclinic
_symmetry_space_group_name_Hall '-P 2yn'
_symmetry_space_group_name_H-M 'P 1 21/n 1'
_atom_sites_solution_hydrogens geom
_atom_sites_solution_primary direct
_atom_sites_solution_secondary difmap
_audit_creation_method 'WinGX routine CIF_UPDATE'
_cell_angle_alpha 90
_cell_angle_beta 95.66(3)
_cell_angle_gamma 90
_cell_formula_units_Z 4
_cell_length_a 9.0850(10)
_cell_length_b 5.9810(10)
_cell_length_c 30.091(6)
_cell_measurement_reflns_used 20
_cell_measurement_temperature 293(2)
_cell_measurement_theta_max 25
_cell_measurement_theta_min 14
_cell_volume 1627.1(5)
_computing_cell_refinement 'AFC6S Diffractometer Control Software'
_computing_data_collection
;
AFC6S Diffractometer Control Software
(Molecular Structure Corporation, 1993)
;
_computing_data_reduction 'AFC6S Diffractometer Control Software'
_computing_molecular_graphics 'SHELXTL-PC (Sheldrick, 1994)'
_computing_publication_material SHELXTL-PC
_computing_structure_refinement 'SHELXL97 (Sheldrick, 1997)'
_computing_structure_solution 'SHELXS97 (Sheldrick, 1997)'
_diffrn_measured_fraction_theta_full 1
_diffrn_measured_fraction_theta_max 1
_diffrn_measurement_device_type 'Rigaku AFC6 diffractometer'
_diffrn_measurement_method '\w scans'
_diffrn_radiation_type MoK\a
_diffrn_radiation_wavelength 0.71073
_diffrn_reflns_av_R_equivalents 0.2395
_diffrn_reflns_limit_h_max 11
_diffrn_reflns_limit_h_min -1
_diffrn_reflns_limit_k_max 7
_diffrn_reflns_limit_k_min -7
_diffrn_reflns_limit_l_max 36
_diffrn_reflns_limit_l_min -36
_diffrn_reflns_number 6911
_diffrn_reflns_theta_full 25.5
_diffrn_reflns_theta_max 25.5
_diffrn_reflns_theta_min 2.29
_diffrn_standards_decay_% 0
_diffrn_standards_interval_count 147
_diffrn_standards_number 3
_exptl_absorpt_coefficient_mu 0.073
_exptl_absorpt_correction_type none
_exptl_crystal_colour Colourless
_exptl_crystal_density_diffrn 1.218
_exptl_crystal_density_method 'not measured'
_exptl_crystal_description needle
_exptl_crystal_F_000 632
_exptl_crystal_size_max 0.5
_exptl_crystal_size_mid 0.2
_exptl_crystal_size_min 0.1
_refine_diff_density_max 0.159
_refine_diff_density_min -0.154
_refine_ls_extinction_coef 0.0036(5)
_refine_ls_extinction_expression Fc^*^=kFc[1+0.001xFc^2^\l^3^/sin(2\q)]^-1/4^
_refine_ls_extinction_method SHELXL
_refine_ls_goodness_of_fit_ref 0.851
_refine_ls_hydrogen_treatment constr
_refine_ls_matrix_type full
_refine_ls_number_parameters 209
_refine_ls_number_reflns 3022
_refine_ls_number_restraints 0
_refine_ls_restrained_S_all 0.851
_refine_ls_R_factor_gt 0.0479
_refine_ls_shift/su_max 0
_refine_ls_structure_factor_coef Fsqd
_refine_ls_weighting_details 'calc w=1/[\s^2^(Fo^2^)+(0.0253P)^2^] where P=(Fo^2^+2Fc^2^)/3'
_refine_ls_weighting_scheme calc
_refine_ls_wR_factor_ref 0.1005
_reflns_number_gt 817
_reflns_number_total 3022
_reflns_threshold_expression I>2\s(I)
_cod_data_source_file cf2019.cif
_cod_data_source_block I
_cod_original_cell_volume 1627.1(6)
_cod_original_sg_symbol_Hall '-P 2yn '
_cod_original_sg_symbol_H-M 'P 21/n'
_cod_database_code 2208546
_cod_database_fobs_code 2208546

loop_
_symmetry_equiv_pos_as_xyz
'x, y, z'
'-x+1/2, y+1/2, -z+1/2'
'-x, -y, -z'
'x-1/2, -y-1/2, z-1/2'

loop_
_atom_site_type_symbol
_atom_site_label
_atom_site_fract_x
_atom_site_fract_y
_atom_site_fract_z
_atom_site_U_iso_or_equiv
_atom_site_adp_type
_atom_site_calc_flag
_atom_site_refinement_flags
_atom_site_occupancy
C C1 0.7481(4) 0.3985(5) 0.05643(11) 0.0441(10) Uani d . 1
C C2 0.8181(4) 0.4342(7) 0.01818(11) 0.0569(11) Uani d . 1
H H2A 0.8958 0.3429 0.0115 0.068 Uiso calc R 1
C C3 0.7705(5) 0.6078(7) -0.00989(12) 0.0643(12) Uani d . 1
H H3A 0.8166 0.6323 -0.0357 0.077 Uiso calc R 1
C C4 0.6567(5) 0.7446(6) -0.00042(12) 0.0674(13) Uani d . 1
H H4A 0.6276 0.8628 -0.0194 0.081 Uiso calc R 1
C C5 0.5845(4) 0.7066(6) 0.03765(12) 0.0605(11) Uani d . 1
H H5A 0.5056 0.7965 0.0439 0.073 Uiso calc R 1
C C6 0.6314(4) 0.5339(6) 0.06600(11) 0.0452(9) Uani d . 1
C C7 0.5707(4) 0.4600(6) 0.10844(10) 0.0571(11) Uani d . 1
H H7A 0.4816 0.3715 0.1022 0.069 Uiso calc R 1
H H7B 0.5495 0.5869 0.1268 0.069 Uiso calc R 1
C C8 0.6996(4) 0.3170(6) 0.13112(10) 0.0456(9) Uani d . 1
H H8A 0.7688 0.4153 0.1489 0.055 Uiso calc R 1
C C9 0.7773(4) 0.2190(5) 0.09201(10) 0.0442(10) Uani d . 1
H H9A 0.7226 0.0848 0.0815 0.053 Uiso calc R 1
C C10 0.9371(4) 0.1540(6) 0.10222(10) 0.0441(10) Uani d . 1
C C11 1.0388(4) 0.2953(6) 0.12545(11) 0.0535(10) Uani d . 1
H H11A 1.0075 0.4321 0.1358 0.064 Uiso calc R 1
C C12 1.1857(5) 0.2351(7) 0.13334(11) 0.0593(12) Uani d . 1
H H12A 1.2521 0.3311 0.1492 0.071 Uiso calc R 1
C C13 1.2350(4) 0.0351(8) 0.11802(12) 0.0638(11) Uani d . 1
H H13A 1.3343 -0.0041 0.1231 0.077 Uiso calc R 1
C C14 1.1359(5) -0.1058(6) 0.09514(12) 0.0638(12) Uani d . 1
H H14A 1.1682 -0.2416 0.0846 0.077 Uiso calc R 1
C C15 0.9876(5) -0.0477(7) 0.08754(11) 0.0595(11) Uani d . 1
H H15A 0.9214 -0.1462 0.0723 0.071 Uiso calc R 1
C C16 0.6426(4) 0.1415(7) 0.16157(11) 0.0535(11) Uani d . 1
C C17 0.5796(4) 0.2122(6) 0.20327(11) 0.0501(10) Uani d . 1
C C18 0.4918(4) 0.0627(6) 0.22353(11) 0.0661(12) Uani d . 1
H H18A 0.4747 -0.0781 0.211 0.079 Uiso calc R 1
C C19 0.4293(5) 0.1171(7) 0.26180(13) 0.0834(15) Uani d . 1
H H19A 0.3684 0.0154 0.2746 0.1 Uiso calc R 1
C C20 0.4575(5) 0.3243(8) 0.28116(13) 0.0854(15) Uani d . 1
H H20A 0.417 0.3615 0.3074 0.102 Uiso calc R 1
C C21 0.5459(4) 0.4760(7) 0.26156(12) 0.0776(14) Uani d . 1
H H21A 0.5651 0.6151 0.2747 0.093 Uiso calc R 1
C C22 0.6059(4) 0.4210(6) 0.22243(11) 0.0600(11) Uani d . 1
H H22A 0.6639 0.5243 0.209 0.072 Uiso calc R 1
O O23 0.6449(3) -0.0562(5) 0.15198(7) 0.0834(10) Uani d . 1

loop_
_atom_site_aniso_label
_atom_site_aniso_U_11
_atom_site_aniso_U_22
_atom_site_aniso_U_33
_atom_site_aniso_U_12
_atom_site_aniso_U_13
_atom_site_aniso_U_23
C1 0.040(2) 0.052(3) 0.039(2) -0.007(2) -0.002(2) -0.0039(19)
C2 0.049(3) 0.077(3) 0.045(2) 0.005(2) 0.005(2) -0.001(2)
C3 0.067(3) 0.079(4) 0.045(2) -0.004(3) -0.002(2) 0.009(2)
C4 0.078(4) 0.060(3) 0.061(3) -0.004(3) -0.009(3) 0.011(2)
C5 0.054(3) 0.061(3) 0.065(3) -0.002(2) 0.001(2) -0.002(2)
C6 0.041(3) 0.049(3) 0.044(2) -0.004(2) -0.003(2) -0.003(2)
C7 0.051(3) 0.063(3) 0.060(2) -0.008(2) 0.017(2) -0.008(2)
C8 0.045(2) 0.051(2) 0.042(2) -0.010(2) 0.008(2) -0.0063(19)
C9 0.043(3) 0.046(2) 0.045(2) -0.004(2) 0.011(2) -0.0077(19)
C10 0.054(3) 0.045(3) 0.034(2) -0.004(3) 0.012(2) -0.0020(19)
C11 0.052(3) 0.053(3) 0.056(3) -0.005(3) 0.013(2) -0.007(2)
C12 0.048(3) 0.076(3) 0.054(3) -0.011(3) 0.007(2) -0.003(2)
C13 0.050(3) 0.082(3) 0.061(3) 0.001(3) 0.017(2) 0.012(2)
C14 0.068(3) 0.055(3) 0.070(3) -0.001(3) 0.016(3) -0.002(2)
C15 0.065(3) 0.056(3) 0.056(2) -0.006(3) 0.004(2) -0.011(2)
C16 0.060(3) 0.051(3) 0.051(2) -0.005(3) 0.011(2) -0.001(2)
C17 0.055(3) 0.056(3) 0.040(2) -0.006(3) 0.009(2) 0.001(2)
C18 0.074(3) 0.075(3) 0.051(3) 0.000(3) 0.015(2) 0.005(2)
C19 0.100(4) 0.097(4) 0.059(3) -0.013(3) 0.034(3) 0.011(3)
C20 0.103(4) 0.109(4) 0.050(3) 0.012(4) 0.034(3) 0.005(3)
C21 0.101(4) 0.077(4) 0.056(3) 0.009(3) 0.015(3) -0.012(2)
C22 0.063(3) 0.066(3) 0.053(3) -0.003(3) 0.015(2) -0.003(2)
O23 0.126(3) 0.0535(18) 0.078(2) -0.0145(19) 0.0467(19) -0.0090(16)

loop_
_atom_type_symbol
_atom_type_description
_atom_type_scat_dispersion_real
_atom_type_scat_dispersion_imag
_atom_type_scat_source
C C 0.0033 0.0016 'International Tables Vol C Tables 4.2.6.8 and 6.1.1.4'
H H 0.0000 0.0000 'International Tables Vol C Tables 4.2.6.8 and 6.1.1.4'
O O 0.0106 0.0060 'International Tables Vol C Tables 4.2.6.8 and 6.1.1.4'

loop_
_geom_angle_atom_site_label_1
_geom_angle_atom_site_label_2
_geom_angle_atom_site_label_3
_geom_angle
_geom_angle_publ_flag
C2 C1 C6 120.3(3) ?
C2 C1 C9 129.1(3) ?
C6 C1 C9 110.5(3) y
C3 C2 C1 118.9(4) ?
C3 C2 H2A 120.6 ?
C1 C2 H2A 120.6 ?
C4 C3 C2 121.2(4) ?
C4 C3 H3A 119.4 ?
C2 C3 H3A 119.4 ?
C3 C4 C5 120.0(4) ?
C3 C4 H4A 120.0 ?
C5 C4 H4A 120.0 ?
C6 C5 C4 119.3(4) ?
C6 C5 H5A 120.4 ?
C4 C5 H5A 120.4 ?
C5 C6 C1 120.3(3) ?
C5 C6 C7 128.9(4) ?
C1 C6 C7 110.8(3) y
C6 C7 C8 102.2(3) y
C6 C7 H7A 111.3 ?
C8 C7 H7A 111.3 ?
C6 C7 H7B 111.3 ?
C8 C7 H7B 111.3 ?
H7A C7 H7B 109.2 ?
C16 C8 C9 113.9(3) y
C16 C8 C7 111.0(3) ?
C9 C8 C7 104.8(2) y
C16 C8 H8A 109.0 ?
C9 C8 H8A 109.0 ?
C7 C8 H8A 109.0 ?
C10 C9 C1 115.1(3) ?
C10 C9 C8 116.5(3) ?
C1 C9 C8 101.9(3) y
C10 C9 H9A 107.6 ?
C1 C9 H9A 107.6 ?
C8 C9 H9A 107.6 ?
C15 C10 C11 117.9(4) ?
C15 C10 C9 120.4(4) ?
C11 C10 C9 121.7(4) ?
C12 C11 C10 120.8(4) ?
C12 C11 H11A 119.6 ?
C10 C11 H11A 119.6 ?
C13 C12 C11 120.7(4) ?
C13 C12 H12A 119.6 ?
C11 C12 H12A 119.6 ?
C14 C13 C12 119.1(4) ?
C14 C13 H13A 120.5 ?
C12 C13 H13A 120.5 ?
C13 C14 C15 120.5(4) ?
C13 C14 H14A 119.7 ?
C15 C14 H14A 119.7 ?
C10 C15 C14 121.0(4) ?
C10 C15 H15A 119.5 ?
C14 C15 H15A 119.5 ?
O23 C16 C17 119.5(3) ?
O23 C16 C8 120.9(3) ?
C17 C16 C8 119.6(3) ?
C18 C17 C22 118.9(3) ?
C18 C17 C16 118.4(4) ?
C22 C17 C16 122.7(3) ?
C19 C18 C17 121.5(4) ?
C19 C18 H18A 119.2 ?
C17 C18 H18A 119.2 ?
C18 C19 C20 119.4(4) ?
C18 C19 H19A 120.3 ?
C20 C19 H19A 120.3 ?
C21 C20 C19 120.0(4) ?
C21 C20 H20A 120.0 ?
C19 C20 H20A 120.0 ?
C20 C21 C22 120.1(4) ?
C20 C21 H21A 120.0 ?
C22 C21 H21A 120.0 ?
C21 C22 C17 120.1(4) ?
C21 C22 H22A 120.0 ?
C17 C22 H22A 120.0 ?

loop_
_geom_bond_atom_site_label_1
_geom_bond_atom_site_label_2
_geom_bond_distance
_geom_bond_publ_flag
C1 C2 1.386(4) ?
C1 C6 1.387(4) y
C1 C9 1.521(4) y
C2 C3 1.380(4) ?
C2 H2A 0.930 ?
C3 C4 1.371(4) ?
C3 H3A 0.930 ?
C4 C5 1.394(4) ?
C4 H4A 0.930 ?
C5 C6 1.380(4) ?
C5 H5A 0.930 ?
C6 C7 1.506(4) y
C7 C8 1.552(4) y
C7 H7A 0.970 ?
C7 H7B 0.970 ?
C8 C16 1.518(4) y
C8 C9 1.547(4) y
C8 H8A 0.980 ?
C9 C10 1.505(4) ?
C9 H9A 0.980 ?
C10 C15 1.379(4) ?
C10 C11 1.389(4) ?
C11 C12 1.381(4) ?
C11 H11A 0.930 ?
C12 C13 1.372(4) ?
C12 H12A 0.930 ?
C13 C14 1.368(4) ?
C13 H13A 0.930 ?
C14 C15 1.388(4) ?
C14 H14A 0.930 ?
C15 H15A 0.930 ?
C16 O23 1.218(3) y
C16 C17 1.491(4) y
C17 C18 1.379(4) ?
C17 C22 1.387(4) ?
C18 C19 1.373(4) ?
C18 H18A 0.930 ?
C19 C20 1.382(5) ?
C19 H19A 0.930 ?
C20 C21 1.382(4) ?
C20 H20A 0.930 ?
C21 C22 1.385(4) ?
C21 H21A 0.930 ?
C22 H22A 0.930 ?

loop_
_geom_hbond_atom_site_label_D
_geom_hbond_atom_site_label_H
_geom_hbond_atom_site_label_A
_geom_hbond_site_symmetry_A
_geom_hbond_distance_DH
_geom_hbond_distance_HA
_geom_hbond_distance_DA
_geom_hbond_angle_DHA
C9 H9A O23 1_555 0.98 2.45 2.800(4) 101
C18 H18A O23 1_555 0.93 2.47 2.769(4) 99
C7 H7B O23 1_565 0.97 2.40 3.220(4) 142

loop_
_geom_torsion_atom_site_label_1
_geom_torsion_atom_site_label_2
_geom_torsion_atom_site_label_3
_geom_torsion_atom_site_label_4
_geom_torsion
C6 C1 C2 C3 0.6(5)
C9 C1 C2 C3 179.0(3)
C1 C2 C3 C4 0.3(5)
C2 C3 C4 C5 -1.4(5)
C3 C4 C5 C6 1.6(5)
C4 C5 C6 C1 -0.6(5)
C4 C5 C6 C7 -179.5(3)
C2 C1 C6 C5 -0.5(5)
C9 C1 C6 C5 -179.1(3)
C2 C1 C6 C7 178.6(3)
C9 C1 C6 C7 -0.1(4)
C5 C6 C7 C8 -162.2(3)
C1 C6 C7 C8 18.9(3)
C6 C7 C8 C16 -153.2(3)
C6 C7 C8 C9 -29.7(3)
C2 C1 C9 C10 35.7(5)
C6 C1 C9 C10 -145.8(3)
C2 C1 C9 C8 162.7(3)
C6 C1 C9 C8 -18.8(3)
C16 C8 C9 C10 -82.8(4)
C7 C8 C9 C10 155.7(3)
C16 C8 C9 C1 151.1(3)
C7 C8 C9 C1 29.6(3)
C1 C9 C10 C15 -106.2(3)
C8 C9 C10 C15 134.5(3)
C1 C9 C10 C11 72.1(4)
C8 C9 C10 C11 -47.1(4)
C15 C10 C11 C12 0.2(5)
C9 C10 C11 C12 -178.1(3)
C10 C11 C12 C13 0.6(5)
C11 C12 C13 C14 -0.7(5)
C12 C13 C14 C15 -0.1(5)
C11 C10 C15 C14 -1.0(5)
C9 C10 C15 C14 177.4(3)
C13 C14 C15 C10 0.9(5)
C9 C8 C16 O23 -7.9(5)
C7 C8 C16 O23 110.2(4)
C9 C8 C16 C17 173.6(3)
C7 C8 C16 C17 -68.4(4)
O23 C16 C17 C18 -16.7(5)
C8 C16 C17 C18 161.9(3)
O23 C16 C17 C22 163.1(4)
C8 C16 C17 C22 -18.3(5)
C22 C17 C18 C19 0.7(6)
C16 C17 C18 C19 -179.5(3)
C17 C18 C19 C20 -1.6(6)
C18 C19 C20 C21 1.1(7)
C19 C20 C21 C22 0.2(6)
C20 C21 C22 C17 -1.1(6)
C18 C17 C22 C21 0.7(5)
C16 C17 C22 C21 -179.1(3)
